data_4507145
loop_
_publ_author_name
'Pernik, Indrek'
'Hooper, Joel F.'
'Chaplin, Adrian B.'
'Weller, Andrew S.'
'Willis, Michael C.'

_publ_section_title
;
 Exploring Small Bite-Angle Ligands for the Rhodium-Catalyzed
 Intermolecular Hydroacylation of \b-S-Substituted Aldehydes with 1-Octene
 and 1-Octyne
;
_journal_issue 12
_journal_name_full 'ACS Catalysis'
_journal_page_first 2779
_journal_paper_doi 10.1021/cs300541m
_journal_volume 2
_journal_year 2012
_chemical_formula_moiety 'C32 H12 B F24, C20 H37 F P2 Rh'
_chemical_formula_sum 'C52 H49 B F25 P2 Rh'
_chemical_formula_weight 1324.57
_chemical_melting_point ?
_space_group_IT_number 14
_symmetry_cell_setting monoclinic
_symmetry_space_group_name_Hall '-P 2ybc'
_symmetry_space_group_name_H-M 'P 1 21/c 1'
_atom_sites_solution_hydrogens geom
_atom_sites_solution_primary direct
_atom_sites_solution_secondary difmap
_audit_creation_method SHELXL-97
_cell_angle_alpha 90.00
_cell_angle_beta 109.3280(4)
_cell_angle_gamma 90.00
_cell_formula_units_Z 4
_cell_length_a 17.79940(10)
_cell_length_b 17.3901(2)
_cell_length_c 19.0524(2)
_cell_measurement_reflns_used 15481
_cell_measurement_temperature 150(2)
_cell_measurement_theta_max 29.575
_cell_measurement_theta_min 5.097
_cell_volume 5564.97(9)
_computing_cell_refinement 'Denzo/Scalepack (Otwinowski & Minor 1997)'
_computing_data_collection 'Collect (Nonius BV, 1997-2000)'
_computing_data_reduction 'Denzo/Scalepack (Otwinowski & Minor 1997)'
_computing_molecular_graphics 'ORTEP3 (Farrugia, 1997)'
_computing_publication_material 'Bruker SHELXTL'
_computing_structure_refinement 'SHELXL-97 (Sheldrick, 2008)'
_computing_structure_solution 'SIR2004 (Burla et al., 2005)'
_diffrn_ambient_temperature 150(2)
_diffrn_detector_area_resol_mean 9
_diffrn_measured_fraction_theta_full 0.992
_diffrn_measured_fraction_theta_max 0.992
_diffrn_measurement_device '95mm CCD camera on \k-goniostat'
_diffrn_measurement_device_type KappaCCD
_diffrn_measurement_method CCD
_diffrn_radiation_monochromator 'horizonally mounted graphite crystal'
_diffrn_radiation_source 'fine-focus sealed tube'
_diffrn_radiation_type MoK\a
_diffrn_radiation_wavelength 0.71073
_diffrn_reflns_av_R_equivalents 0.0188
_diffrn_reflns_av_sigmaI/netI 0.0298
_diffrn_reflns_limit_h_max 23
_diffrn_reflns_limit_h_min -23
_diffrn_reflns_limit_k_max 22
_diffrn_reflns_limit_k_min -22
_diffrn_reflns_limit_l_max 24
_diffrn_reflns_limit_l_min -25
_diffrn_reflns_number 25692
_diffrn_reflns_theta_full 27.88
_diffrn_reflns_theta_max 27.88
_diffrn_reflns_theta_min 5.11
_exptl_absorpt_coefficient_mu 0.484
_exptl_absorpt_correction_T_max 1.0
_exptl_absorpt_correction_T_min 0.941
_exptl_absorpt_correction_type multi-scan
_exptl_absorpt_process_details 'Denzo/Scalepack (Otwinowski & Minor 1997)'
_exptl_crystal_colour yellow
_exptl_crystal_density_diffrn 1.581
_exptl_crystal_density_meas ?
_exptl_crystal_density_method 'not measured'
_exptl_crystal_description block
_exptl_crystal_F_000 2664
_exptl_crystal_size_max 0.40
_exptl_crystal_size_mid 0.22
_exptl_crystal_size_min 0.18
_refine_diff_density_max 0.928
_refine_diff_density_min -1.021
_refine_diff_density_rms 0.071
_refine_ls_extinction_method none
_refine_ls_goodness_of_fit_ref 1.015
_refine_ls_hydrogen_treatment constr
_refine_ls_matrix_type full
_refine_ls_number_parameters 828
_refine_ls_number_reflns 13170
_refine_ls_number_restraints 675
_refine_ls_restrained_S_all 1.117
_refine_ls_R_factor_all 0.0637
_refine_ls_R_factor_gt 0.0474
_refine_ls_shift/su_max 0.001
_refine_ls_shift/su_mean 0.000
_refine_ls_structure_factor_coef Fsqd
_refine_ls_weighting_details 'calc w=1/[\s^2^(Fo^2^)+(0.0632P)^2^+7.4548P] where P=(Fo^2^+2Fc^2^)/3'
_refine_ls_weighting_scheme calc
_refine_ls_wR_factor_gt 0.1217
_refine_ls_wR_factor_ref 0.1337
_reflns_number_gt 10461
_reflns_number_total 13170
_reflns_threshold_expression >2sigma(I)
_cod_data_source_file cs300541m_si_004.cif
_cod_data_source_block 213abc11
_cod_depositor_comments
;
The following automatic conversions were performed:

'_chemical_melting_point' value 'not measured' was changed to '?' -
the value is undefined or not given.

'_symmetry_cell_setting' value
'Monoclinic' changed to 'monoclinic' according to
/home/saulius/struct/CIF-dictionaries/cif_core.dic dictionary named
'cif_core.dic' version 2.4.2 from 2011-04-26.

Automatic conversion script
Id: cif_fix_values 1891 2012-01-12 08:04:46Z andrius 

The following automatic conversions were performed:

'_exptl_crystal_density_meas' value 'not measured' was changed to '?'
- the value is perceived as not measured.

Automatic conversion script
Id: cif_fix_values 3008 2015-01-20 13:52:24Z robertas 
;
_cod_original_sg_symbol_H-M P2(1)/c
_cod_database_code 4507145

loop_
_symmetry_equiv_pos_as_xyz
'x, y, z'
'-x, y+1/2, -z+1/2'
'-x, -y, -z'
'x, -y-1/2, z-1/2'

loop_
_atom_site_label
_atom_site_type_symbol
_atom_site_fract_x
_atom_site_fract_y
_atom_site_fract_z
_atom_site_U_iso_or_equiv
_atom_site_adp_type
_atom_site_occupancy
_atom_site_symmetry_multiplicity
_atom_site_calc_flag
_atom_site_refinement_flags
_atom_site_disorder_assembly
_atom_site_disorder_group
Rh1 Rh 0.168993(13) 0.190087(14) 0.223798(13) 0.03516(9) Uani 1 1 d D . .
P1 P 0.23521(5) 0.13072(5) 0.33041(4) 0.03666(18) Uani 1 1 d . A .
P2 P 0.28687(5) 0.24362(5) 0.23504(5) 0.03622(18) Uani 1 1 d . A .
F1A F 0.1020(3) 0.2995(3) 0.0738(2) 0.0912(13) Uani 0.696(4) 1 d PDU A 1
C1 C 0.0845(2) 0.24884(19) 0.11497(19) 0.0492(11) Uani 0.696(4) 1 d PGDU A 1
C2 C 0.0575(2) 0.26738(19) 0.1734(2) 0.0561(13) Uani 0.696(4) 1 d PGDU A 1
H2 H 0.0519 0.3197 0.1851 0.067 Uiso 0.696(4) 1 calc PR A 1
C3 C 0.0385(3) 0.2093(3) 0.2148(2) 0.0628(13) Uani 0.696(4) 1 d PGDU A 1
H3 H 0.0200 0.2220 0.2548 0.075 Uiso 0.696(4) 1 calc PR A 1
C4 C 0.0466(3) 0.1327(3) 0.1978(2) 0.0615(14) Uani 0.696(4) 1 d PGDU A 1
H4 H 0.0336 0.0930 0.2260 0.074 Uiso 0.696(4) 1 calc PR A 1
C5 C 0.0737(3) 0.11417(16) 0.1393(3) 0.0609(14) Uani 0.696(4) 1 d PGDU A 1
H5 H 0.0792 0.0618 0.1276 0.073 Uiso 0.696(4) 1 calc PR A 1
C6 C 0.0926(2) 0.1722(2) 0.09791(18) 0.0560(12) Uani 0.696(4) 1 d PGDU A 1
H6 H 0.1112 0.1596 0.0580 0.067 Uiso 0.696(4) 1 calc PR A 1
F1B F 0.1127(6) 0.2447(7) 0.0524(5) 0.0912(13) Uani 0.304(4) 1 d PDU A 2
C101 C 0.0890(4) 0.2215(5) 0.1050(3) 0.0527(17) Uani 0.304(4) 1 d PGDU A 2
C102 C 0.0708(5) 0.2740(3) 0.1519(5) 0.0505(18) Uani 0.304(4) 1 d PGDU A 2
H102 H 0.0760 0.3276 0.1450 0.061 Uiso 0.304(4) 1 calc PR A 2
C103 C 0.0448(5) 0.2481(5) 0.2090(5) 0.0477(17) Uani 0.304(4) 1 d PGDU A 2
H103 H 0.0323 0.2840 0.2411 0.057 Uiso 0.304(4) 1 calc PR A 2
C104 C 0.0371(5) 0.1697(6) 0.2192(4) 0.0468(17) Uani 0.304(4) 1 d PGDU A 2
H104 H 0.0194 0.1521 0.2582 0.056 Uiso 0.304(4) 1 calc PR A 2
C105 C 0.0554(5) 0.1172(3) 0.1723(5) 0.0459(18) Uani 0.304(4) 1 d PGDU A 2
H105 H 0.0501 0.0636 0.1792 0.055 Uiso 0.304(4) 1 calc PR A 2
C106 C 0.0814(5) 0.1431(4) 0.1152(4) 0.0521(18) Uani 0.304(4) 1 d PGDU A 2
H106 H 0.0939 0.1072 0.0831 0.063 Uiso 0.304(4) 1 calc PR A 2
C7 C 0.3365(2) 0.1685(2) 0.3717(2) 0.0481(8) Uani 1 1 d . . .
H7A H 0.3365 0.2106 0.4067 0.058 Uiso 1 1 calc R A .
H7B H 0.3721 0.1273 0.4000 0.058 Uiso 1 1 calc R . .
C8 C 0.36748(19) 0.1987(2) 0.3113(2) 0.0494(9) Uani 1 1 d . A .
H8A H 0.3908 0.1557 0.2913 0.059 Uiso 1 1 calc R . .
H8B H 0.4100 0.2370 0.3330 0.059 Uiso 1 1 calc R . .
C9 C 0.1887(3) 0.1424(2) 0.4032(2) 0.0521(9) Uani 1 1 d . . .
H9 H 0.1344 0.1192 0.3835 0.063 Uiso 1 1 calc R A .
C10 C 0.1776(3) 0.2276(2) 0.4182(3) 0.0672(12) Uani 1 1 d . A .
H10A H 0.1462 0.2320 0.4516 0.101 Uiso 1 1 calc R . .
H10B H 0.1497 0.2536 0.3711 0.101 Uiso 1 1 calc R . .
H10C H 0.2298 0.2516 0.4414 0.101 Uiso 1 1 calc R . .
C11 C 0.2333(4) 0.1003(3) 0.4764(2) 0.0814(16) Uani 1 1 d . A .
H11A H 0.2884 0.1187 0.4956 0.122 Uiso 1 1 calc R . .
H11B H 0.2330 0.0449 0.4672 0.122 Uiso 1 1 calc R . .
H11C H 0.2068 0.1107 0.5131 0.122 Uiso 1 1 calc R . .
C12 C 0.2501(2) 0.02551(19) 0.3275(2) 0.0478(8) Uani 1 1 d . . .
H12 H 0.2860 0.0098 0.3779 0.057 Uiso 1 1 calc R A .
C13 C 0.1733(3) -0.0198(2) 0.3121(3) 0.0638(11) Uani 1 1 d . A .
H13A H 0.1363 -0.0057 0.2630 0.096 Uiso 1 1 calc R . .
H13B H 0.1493 -0.0079 0.3502 0.096 Uiso 1 1 calc R . .
H13C H 0.1849 -0.0749 0.3130 0.096 Uiso 1 1 calc R . .
C14 C 0.2918(3) 0.0042(2) 0.2725(3) 0.0702(13) Uani 1 1 d . A .
H14A H 0.2980 -0.0518 0.2719 0.105 Uiso 1 1 calc R . .
H14B H 0.3444 0.0286 0.2873 0.105 Uiso 1 1 calc R . .
H14C H 0.2600 0.0219 0.2227 0.105 Uiso 1 1 calc R . .
C15 C 0.3165(3) 0.2336(2) 0.1513(3) 0.0583(10) Uani 1 1 d . . .
H15 H 0.2781 0.2640 0.1105 0.070 Uiso 1 1 calc R A .
C16 C 0.3110(3) 0.1490(3) 0.1257(3) 0.0667(12) Uani 1 1 d . A .
H16A H 0.3208 0.1459 0.0781 0.100 Uiso 1 1 calc R . .
H16B H 0.2577 0.1290 0.1196 0.100 Uiso 1 1 calc R . .
H16C H 0.3509 0.1184 0.1630 0.100 Uiso 1 1 calc R . .
C17 C 0.4010(3) 0.2648(3) 0.1625(4) 0.0898(19) Uani 1 1 d . A .
H17A H 0.4399 0.2361 0.2025 0.135 Uiso 1 1 calc R . .
H17B H 0.4033 0.3194 0.1758 0.135 Uiso 1 1 calc R . .
H17C H 0.4132 0.2587 0.1163 0.135 Uiso 1 1 calc R . .
C18 C 0.29891(19) 0.34792(19) 0.2559(2) 0.0418(7) Uani 1 1 d . . .
H18 H 0.3563 0.3609 0.2664 0.050 Uiso 1 1 calc R A .
C19 C 0.2505(3) 0.3976(2) 0.1916(2) 0.0583(10) Uani 1 1 d . A .
H19A H 0.1939 0.3853 0.1793 0.087 Uiso 1 1 calc R . .
H19B H 0.2671 0.3877 0.1482 0.087 Uiso 1 1 calc R . .
H19C H 0.2592 0.4519 0.2056 0.087 Uiso 1 1 calc R . .
C20 C 0.2781(2) 0.3675(2) 0.3254(2) 0.0526(9) Uani 1 1 d . A .
H20A H 0.2885 0.4221 0.3372 0.079 Uiso 1 1 calc R . .
H20B H 0.3107 0.3363 0.3672 0.079 Uiso 1 1 calc R . .
H20C H 0.2216 0.3566 0.3163 0.079 Uiso 1 1 calc R . .
B200 B 0.73147(18) 0.19787(18) 0.18282(18) 0.0287(6) Uani 1 1 d . . .
C201 C 0.75200(16) 0.25131(16) 0.25794(15) 0.0290(5) Uani 1 1 d . . .
C202 C 0.69536(17) 0.27517(16) 0.28950(16) 0.0310(6) Uani 1 1 d . . .
H202 H 0.6422 0.2570 0.2690 0.037 Uiso 1 1 calc R . .
C203 C 0.71463(17) 0.32474(17) 0.35021(16) 0.0339(6) Uani 1 1 d D B .
C204 C 0.79111(19) 0.35199(18) 0.38187(17) 0.0370(6) Uani 1 1 d . . .
H204 H 0.8043 0.3853 0.4237 0.044 Uiso 1 1 calc R . .
C205 C 0.84833(17) 0.32978(17) 0.35133(16) 0.0350(6) Uani 1 1 d D C .
C206 C 0.82869(17) 0.28138(17) 0.29015(16) 0.0318(6) Uani 1 1 d . . .
H206 H 0.8686 0.2681 0.2693 0.038 Uiso 1 1 calc R . .
C207 C 0.65127(19) 0.34892(19) 0.38143(17) 0.0470(8) Uani 1 1 d D . .
F2 F 0.58124(19) 0.3248(3) 0.3453(3) 0.0729(17) Uani 0.706(7) 1 d PDU B 1
F3 F 0.6438(3) 0.42810(19) 0.3763(3) 0.0793(16) Uani 0.706(7) 1 d PDU B 1
F4 F 0.6704(3) 0.3367(4) 0.45179(19) 0.0794(19) Uani 0.706(7) 1 d PDU B 1
F102 F 0.6734(6) 0.3890(7) 0.4419(5) 0.095(5) Uani 0.294(7) 1 d PDU B 2
F103 F 0.6195(6) 0.2844(4) 0.4052(8) 0.085(4) Uani 0.294(7) 1 d PDU B 2
F104 F 0.5889(5) 0.3797(8) 0.3355(5) 0.099(5) Uani 0.294(7) 1 d PDU B 2
C208 C 0.9324(2) 0.35781(19) 0.38314(17) 0.0475(8) Uani 1 1 d D . .
F5 F 0.9485(2) 0.3960(5) 0.4448(4) 0.103(3) Uani 0.653(10) 1 d PDU C 1
F6 F 0.9573(3) 0.3958(5) 0.3375(3) 0.100(3) Uani 0.653(10) 1 d PDU C 1
F7 F 0.9839(2) 0.2983(2) 0.4034(4) 0.0760(18) Uani 0.653(10) 1 d PDU C 1
F105 F 0.9712(5) 0.3544(8) 0.3363(6) 0.088(5) Uani 0.347(10) 1 d PDU C 2
F106 F 0.9738(6) 0.3303(9) 0.4440(6) 0.129(7) Uani 0.347(10) 1 d PDU C 2
F107 F 0.9303(5) 0.4349(4) 0.3932(9) 0.089(4) Uani 0.347(10) 1 d PDU C 2
C209 C 0.72703(16) 0.25946(15) 0.11690(15) 0.0287(5) Uani 1 1 d . . .
C210 C 0.66223(17) 0.30986(17) 0.09251(17) 0.0335(6) Uani 1 1 d . . .
H210 H 0.6213 0.3060 0.1140 0.040 Uiso 1 1 calc R . .
C211 C 0.65517(18) 0.36527(18) 0.03825(18) 0.0383(7) Uani 1 1 d . . .
C212 C 0.7140(2) 0.37389(18) 0.00640(18) 0.0400(7) Uani 1 1 d . . .
H212 H 0.7091 0.4110 -0.0314 0.048 Uiso 1 1 calc R . .
C213 C 0.78060(18) 0.32676(17) 0.03128(16) 0.0333(6) Uani 1 1 d . . .
C214 C 0.78676(16) 0.27048(16) 0.08498(15) 0.0299(6) Uani 1 1 d . . .
H214 H 0.8327 0.2387 0.1004 0.036 Uiso 1 1 calc R . .
C215 C 0.5821(2) 0.4143(2) 0.0132(2) 0.0552(9) Uani 1 1 d . . .
F8 F 0.5553(2) 0.4318(2) 0.0678(2) 0.1192(15) Uani 1 1 d U . .
F9 F 0.52457(16) 0.38261(18) -0.0398(2) 0.1170(14) Uani 1 1 d U . .
F10 F 0.59456(16) 0.48167(14) -0.01361(17) 0.0791(8) Uani 1 1 d U . .
C216 C 0.8464(2) 0.3393(2) 0.00025(18) 0.0435(7) Uani 1 1 d . . .
F11 F 0.82112(15) 0.34681(16) -0.07309(12) 0.0644(6) Uani 1 1 d U . .
F12 F 0.88813(19) 0.40152(19) 0.02692(17) 0.0936(11) Uani 1 1 d U . .
F13 F 0.89781(16) 0.28032(19) 0.01318(16) 0.0804(8) Uani 1 1 d U . .
C217 C 0.64741(16) 0.15140(16) 0.16644(16) 0.0295(6) Uani 1 1 d . . .
C218 C 0.63304(17) 0.10885(16) 0.22317(17) 0.0322(6) Uani 1 1 d . . .
H218 H 0.6714 0.1101 0.2716 0.039 Uiso 1 1 calc R . .
C219 C 0.56483(17) 0.06490(17) 0.21121(18) 0.0343(6) Uani 1 1 d . . .
C220 C 0.50699(17) 0.06152(17) 0.14046(18) 0.0363(6) Uani 1 1 d . . .
H220 H 0.4600 0.0318 0.1317 0.044 Uiso 1 1 calc R . .
C221 C 0.52046(17) 0.10263(17) 0.08388(17) 0.0349(6) Uani 1 1 d . . .
C222 C 0.58912(17) 0.14611(17) 0.09646(16) 0.0323(6) Uani 1 1 d . . .
H222 H 0.5967 0.1732 0.0560 0.039 Uiso 1 1 calc R . .
C223 C 0.55039(19) 0.0234(2) 0.2737(2) 0.0444(8) Uani 1 1 d . . .
F14 F 0.61442(15) 0.01586(18) 0.33352(14) 0.0756(8) Uani 1 1 d U . .
F15 F 0.5276(2) -0.04911(17) 0.25707(18) 0.1030(12) Uani 1 1 d U . .
F16 F 0.4955(2) 0.0551(2) 0.2947(2) 0.1228(16) Uani 1 1 d U . .
C224 C 0.45888(19) 0.1049(2) 0.00773(19) 0.0424(7) Uani 1 1 d . . .
F17 F 0.40147(13) 0.05246(15) -0.00169(13) 0.0666(7) Uani 1 1 d U . .
F18 F 0.42198(14) 0.17319(13) -0.00552(12) 0.0593(6) Uani 1 1 d U . .
F19 F 0.48927(13) 0.09394(17) -0.04626(12) 0.0653(7) Uani 1 1 d U . .
C225 C 0.79703(15) 0.12988(15) 0.19122(16) 0.0284(5) Uani 1 1 d . . .
C226 C 0.84816(16) 0.10327(16) 0.25981(17) 0.0315(6) Uani 1 1 d . . .
H226 H 0.8493 0.1295 0.3039 0.038 Uiso 1 1 calc R . .
C227 C 0.89727(17) 0.03976(17) 0.26539(17) 0.0347(6) Uani 1 1 d . . .
C228 C 0.89754(17) -0.00046(17) 0.20263(18) 0.0354(6) Uani 1 1 d . . .
H228 H 0.9314 -0.0436 0.2065 0.042 Uiso 1 1 calc R . .
C229 C 0.84682(17) 0.02415(16) 0.13403(17) 0.0327(6) Uani 1 1 d . . .
C230 C 0.79799(17) 0.08777(16) 0.12868(17) 0.0311(6) Uani 1 1 d . . .
H230 H 0.7640 0.1033 0.0809 0.037 Uiso 1 1 calc R . .
C231 C 0.9503(2) 0.0157(2) 0.3410(2) 0.0474(8) Uani 1 1 d . . .
F20 F 0.91104(15) -0.00200(16) 0.38675(13) 0.0679(7) Uani 1 1 d U . .
F21 F 1.00087(16) 0.07075(17) 0.37444(15) 0.0837(9) Uani 1 1 d U . .
F22 F 0.99400(18) -0.04584(18) 0.33906(16) 0.0895(10) Uani 1 1 d U . .
C232 C 0.8460(2) -0.01779(18) 0.0655(2) 0.0413(7) Uani 1 1 d . . .
F23 F 0.86020(18) -0.09268(12) 0.07675(14) 0.0702(7) Uani 1 1 d U . .
F24 F 0.90278(18) 0.00687(16) 0.03955(15) 0.0759(8) Uani 1 1 d U . .
F25 F 0.77913(16) -0.00958(16) 0.00925(14) 0.0766(8) Uani 1 1 d U . .

loop_
_atom_site_aniso_label
_atom_site_aniso_U_11
_atom_site_aniso_U_22
_atom_site_aniso_U_33
_atom_site_aniso_U_23
_atom_site_aniso_U_13
_atom_site_aniso_U_12
Rh1 0.02720(13) 0.03906(14) 0.03298(14) -0.00014(10) 0.00156(9) -0.00396(9)
P1 0.0366(4) 0.0332(4) 0.0339(4) -0.0039(3) 0.0032(3) 0.0034(3)
P2 0.0287(4) 0.0368(4) 0.0423(4) -0.0112(3) 0.0107(3) -0.0025(3)
F1A 0.090(2) 0.096(3) 0.076(2) 0.022(2) 0.0112(18) -0.015(2)
C1 0.0449(19) 0.055(2) 0.0403(19) 0.0100(18) 0.0047(16) -0.0019(18)
C2 0.0397(19) 0.067(2) 0.055(2) 0.009(2) 0.0057(18) 0.0066(18)
C3 0.0399(19) 0.078(3) 0.065(2) 0.010(2) 0.0106(18) -0.004(2)
C4 0.043(2) 0.070(2) 0.062(2) 0.010(2) 0.0058(19) -0.016(2)
C5 0.051(2) 0.056(2) 0.058(2) 0.003(2) -0.0065(19) -0.0202(19)
C6 0.055(2) 0.058(2) 0.042(2) 0.0070(19) -0.0026(17) -0.010(2)
F1B 0.090(2) 0.096(3) 0.076(2) 0.022(2) 0.0112(18) -0.015(2)
C101 0.049(2) 0.056(3) 0.045(3) 0.014(2) 0.005(2) -0.003(3)
C102 0.043(3) 0.056(3) 0.047(3) 0.018(2) 0.006(2) -0.004(2)
C103 0.033(2) 0.054(3) 0.053(3) 0.009(3) 0.012(2) 0.001(3)
C104 0.033(2) 0.052(3) 0.053(3) 0.007(3) 0.012(2) -0.010(3)
C105 0.034(2) 0.054(3) 0.050(3) 0.001(3) 0.014(2) -0.012(2)
C106 0.048(3) 0.055(3) 0.045(3) 0.004(3) 0.006(2) -0.013(3)
C7 0.0400(17) 0.0397(17) 0.048(2) -0.0061(15) -0.0072(15) 0.0059(14)
C8 0.0259(14) 0.0447(19) 0.069(2) -0.0124(17) 0.0040(15) 0.0036(13)
C9 0.066(2) 0.048(2) 0.0446(19) 0.0029(16) 0.0210(18) 0.0083(17)
C10 0.096(3) 0.055(2) 0.063(3) -0.001(2) 0.042(3) 0.020(2)
C11 0.136(5) 0.065(3) 0.044(2) 0.008(2) 0.030(3) 0.022(3)
C12 0.058(2) 0.0336(16) 0.0450(19) -0.0028(14) 0.0081(16) 0.0023(15)
C13 0.081(3) 0.040(2) 0.062(3) 0.0023(18) 0.013(2) -0.0109(19)
C14 0.093(3) 0.037(2) 0.091(3) -0.015(2) 0.045(3) 0.006(2)
C15 0.066(2) 0.056(2) 0.068(3) -0.0229(19) 0.042(2) -0.0151(19)
C16 0.080(3) 0.058(2) 0.076(3) -0.030(2) 0.047(2) -0.013(2)
C17 0.082(3) 0.091(4) 0.126(5) -0.051(3) 0.075(4) -0.035(3)
C18 0.0333(15) 0.0395(17) 0.0494(19) -0.0127(14) 0.0092(14) -0.0040(13)
C19 0.072(3) 0.0419(19) 0.055(2) -0.0005(17) 0.013(2) -0.0064(18)
C20 0.063(2) 0.0393(18) 0.050(2) -0.0124(15) 0.0109(17) 0.0054(16)
B200 0.0243(14) 0.0305(15) 0.0286(15) -0.0018(12) 0.0052(12) 0.0025(11)
C201 0.0279(13) 0.0272(13) 0.0283(13) 0.0011(10) 0.0047(11) 0.0004(10)
C202 0.0270(13) 0.0309(14) 0.0306(14) 0.0000(11) 0.0035(11) 0.0032(11)
C203 0.0341(14) 0.0339(15) 0.0302(14) 0.0013(11) 0.0060(12) 0.0077(12)
C204 0.0418(16) 0.0335(15) 0.0295(14) -0.0033(12) 0.0034(12) 0.0024(12)
C205 0.0313(14) 0.0334(14) 0.0340(15) 0.0006(12) 0.0022(12) -0.0040(11)
C206 0.0291(14) 0.0314(14) 0.0329(15) 0.0004(11) 0.0075(11) -0.0012(11)
C207 0.0416(18) 0.058(2) 0.0375(17) -0.0082(15) 0.0073(14) 0.0157(16)
F2 0.0374(18) 0.107(4) 0.081(3) -0.047(3) 0.029(2) -0.008(2)
F3 0.077(3) 0.056(2) 0.116(4) -0.003(2) 0.048(3) 0.030(2)
F4 0.071(3) 0.136(5) 0.0380(19) 0.021(3) 0.0279(19) 0.044(3)
F102 0.076(7) 0.140(11) 0.078(8) -0.069(8) 0.037(6) -0.021(8)
F103 0.081(7) 0.064(6) 0.144(10) 0.013(6) 0.083(7) 0.015(5)
F104 0.074(8) 0.153(12) 0.067(6) 0.027(8) 0.019(6) 0.074(9)
C208 0.0410(17) 0.050(2) 0.0437(19) -0.0080(15) 0.0036(15) -0.0137(15)
F5 0.042(2) 0.165(7) 0.090(5) -0.090(5) 0.005(3) -0.023(3)
F6 0.057(3) 0.137(6) 0.080(4) 0.057(4) -0.011(3) -0.052(3)
F7 0.0285(17) 0.061(2) 0.114(5) -0.012(3) -0.009(2) -0.0004(16)
F105 0.048(5) 0.140(10) 0.087(8) -0.064(8) 0.037(5) -0.049(6)
F106 0.091(8) 0.158(12) 0.078(8) 0.070(8) -0.054(6) -0.076(8)
F107 0.067(5) 0.076(6) 0.112(9) -0.028(6) 0.013(6) -0.043(4)
C209 0.0268(12) 0.0267(13) 0.0278(13) -0.0054(10) 0.0026(10) 0.0003(10)
C210 0.0279(13) 0.0325(14) 0.0363(15) -0.0039(12) 0.0054(11) 0.0025(11)
C211 0.0350(15) 0.0332(15) 0.0384(16) -0.0011(12) 0.0009(13) 0.0041(12)
C212 0.0438(17) 0.0355(16) 0.0330(15) 0.0011(12) 0.0023(13) -0.0010(13)
C213 0.0353(15) 0.0333(14) 0.0280(14) -0.0044(11) 0.0059(12) -0.0046(11)
C214 0.0276(13) 0.0307(14) 0.0268(13) -0.0056(11) 0.0030(11) -0.0003(10)
C215 0.0442(19) 0.051(2) 0.060(2) 0.0085(18) 0.0026(17) 0.0153(16)
F8 0.104(2) 0.156(3) 0.115(3) 0.058(2) 0.059(2) 0.098(2)
F9 0.0463(14) 0.0756(19) 0.169(3) -0.012(2) -0.0446(18) 0.0110(13)
F10 0.0668(16) 0.0492(14) 0.105(2) 0.0218(14) 0.0061(14) 0.0230(12)
C216 0.0458(18) 0.0519(19) 0.0323(16) -0.0050(14) 0.0122(14) -0.0089(15)
F11 0.0709(15) 0.0886(18) 0.0363(11) 0.0019(11) 0.0211(10) -0.0108(13)
F12 0.097(2) 0.115(2) 0.090(2) -0.0598(18) 0.0587(17) -0.0728(19)
F13 0.0647(16) 0.108(2) 0.0849(19) 0.0334(16) 0.0468(15) 0.0263(15)
C217 0.0254(12) 0.0286(13) 0.0327(14) -0.0046(11) 0.0072(11) 0.0019(10)
C218 0.0273(13) 0.0313(14) 0.0354(15) -0.0025(11) 0.0069(11) 0.0018(11)
C219 0.0301(14) 0.0304(14) 0.0432(16) -0.0024(12) 0.0131(12) 0.0011(11)
C220 0.0269(13) 0.0339(15) 0.0466(17) -0.0077(13) 0.0104(12) -0.0022(11)
C221 0.0278(13) 0.0344(15) 0.0381(16) -0.0096(12) 0.0052(12) 0.0009(11)
C222 0.0302(13) 0.0333(14) 0.0325(14) -0.0060(11) 0.0090(11) -0.0004(11)
C223 0.0334(16) 0.0434(18) 0.055(2) 0.0060(15) 0.0129(15) -0.0009(13)
F14 0.0532(13) 0.115(2) 0.0546(14) 0.0281(14) 0.0119(11) -0.0106(14)
F15 0.152(3) 0.0624(17) 0.083(2) 0.0138(15) 0.022(2) -0.0465(19)
F16 0.125(3) 0.147(3) 0.146(3) 0.097(3) 0.111(3) 0.091(2)
C224 0.0309(15) 0.0501(19) 0.0408(17) -0.0111(14) 0.0046(13) -0.0036(13)
F17 0.0456(12) 0.0747(16) 0.0601(14) -0.0027(12) -0.0089(10) -0.0255(11)
F18 0.0592(13) 0.0572(13) 0.0450(12) -0.0052(10) -0.0048(10) 0.0148(10)
F19 0.0467(12) 0.108(2) 0.0387(11) -0.0269(12) 0.0100(9) -0.0055(12)
C225 0.0237(12) 0.0263(13) 0.0338(14) 0.0009(11) 0.0077(11) -0.0019(10)
C226 0.0261(13) 0.0313(14) 0.0355(15) 0.0014(11) 0.0080(11) -0.0017(11)
C227 0.0258(13) 0.0344(15) 0.0406(16) 0.0078(12) 0.0066(12) -0.0011(11)
C228 0.0269(13) 0.0283(14) 0.0506(18) 0.0047(12) 0.0123(13) 0.0020(11)
C229 0.0312(14) 0.0258(13) 0.0428(16) 0.0010(12) 0.0143(12) -0.0014(11)
C230 0.0295(13) 0.0284(13) 0.0344(15) 0.0010(11) 0.0093(11) 0.0004(11)
C231 0.0361(16) 0.0439(18) 0.054(2) 0.0109(16) 0.0034(15) 0.0048(14)
F20 0.0629(14) 0.0891(18) 0.0447(12) 0.0242(12) 0.0082(11) -0.0017(13)
F21 0.0645(15) 0.0798(18) 0.0708(17) 0.0177(14) -0.0262(13) -0.0246(13)
F22 0.0865(19) 0.094(2) 0.0674(16) 0.0149(15) -0.0021(14) 0.0557(17)
C232 0.0453(18) 0.0298(15) 0.0501(19) -0.0001(13) 0.0174(15) 0.0066(13)
F23 0.121(2) 0.0308(10) 0.0677(15) -0.0010(10) 0.0429(15) 0.0160(12)
F24 0.0938(19) 0.0818(18) 0.0733(17) -0.0154(14) 0.0563(15) -0.0188(15)
F25 0.0673(15) 0.0817(17) 0.0617(15) -0.0353(13) -0.0042(12) 0.0258(13)

loop_
_atom_type_symbol
_atom_type_description
_atom_type_scat_dispersion_real
_atom_type_scat_dispersion_imag
_atom_type_scat_source
C C 0.0033 0.0016 'International Tables Vol C Tables 4.2.6.8 and 6.1.1.4'
H H 0.0000 0.0000 'International Tables Vol C Tables 4.2.6.8 and 6.1.1.4'
B B 0.0013 0.0007 'International Tables Vol C Tables 4.2.6.8 and 6.1.1.4'
F F 0.0171 0.0103 'International Tables Vol C Tables 4.2.6.8 and 6.1.1.4'
P P 0.1023 0.0942 'International Tables Vol C Tables 4.2.6.8 and 6.1.1.4'
Rh Rh -1.1178 0.9187 'International Tables Vol C Tables 4.2.6.8 and 6.1.1.4'

loop_
_geom_angle_atom_site_label_1
_geom_angle_atom_site_label_2
_geom_angle_atom_site_label_3
_geom_angle
P1 Rh1 P2 84.81(3)
P1 Rh1 C106 130.7(2)
P2 Rh1 C106 124.8(2)
P1 Rh1 C4 99.96(8)
P2 Rh1 C4 173.20(12)
C106 Rh1 C4 48.40(17)
P1 Rh1 C3 110.56(10)
P2 Rh1 C3 147.03(14)
C106 Rh1 C3 67.36(19)
C4 Rh1 C3 35.23(5)
P1 Rh1 C101 166.0(2)
P2 Rh1 C101 104.47(15)
C106 Rh1 C101 35.21(10)
C4 Rh1 C101 69.97(15)
C3 Rh1 C101 67.16(17)
P1 Rh1 C105 104.87(19)
P2 Rh1 C105 158.2(2)
C106 Rh1 C105 35.15(12)
C4 Rh1 C105 15.44(19)
C3 Rh1 C105 47.7(2)
C101 Rh1 C105 62.86(16)
P1 Rh1 C5 114.30(10)
P2 Rh1 C5 138.42(14)
C106 Rh1 C5 18.03(17)
C4 Rh1 C5 35.00(5)
C3 Rh1 C5 62.78(8)
C101 Rh1 C5 51.87(17)
C105 Rh1 C5 19.84(19)
P1 Rh1 C2 139.76(11)
P2 Rh1 C2 116.35(11)
C106 Rh1 C2 66.45(19)
C4 Rh1 C2 62.78(8)
C3 Rh1 C2 34.99(6)
C101 Rh1 C2 44.98(19)
C105 Rh1 C2 68.56(19)
C5 Rh1 C2 73.42(7)
P1 Rh1 C102 152.5(2)
P2 Rh1 C102 106.95(18)
C106 Rh1 C102 62.64(14)
C4 Rh1 C102 70.90(17)
C3 Rh1 C102 47.48(18)
C101 Rh1 C102 34.82(9)
C105 Rh1 C102 73.40(15)
C5 Rh1 C102 73.51(19)
C2 Rh1 C102 13.51(19)
P1 Rh1 C104 100.62(17)
P2 Rh1 C104 163.7(2)
C106 Rh1 C104 62.54(16)
C4 Rh1 C104 20.0(2)
C3 Rh1 C104 17.17(19)
C101 Rh1 C104 73.40(15)
C105 Rh1 C104 34.71(10)
C5 Rh1 C104 52.90(19)
C2 Rh1 C104 50.58(18)
C102 Rh1 C104 61.83(16)
P1 Rh1 C6 144.90(11)
P2 Rh1 C6 111.03(10)
C106 Rh1 C6 16.53(17)
C4 Rh1 C6 62.35(7)
C3 Rh1 C6 73.42(7)
C101 Rh1 C6 21.55(19)
C105 Rh1 C6 50.66(18)
C5 Rh1 C6 34.6
C2 Rh1 C6 61.93(6)
C102 Rh1 C6 54.4(2)
C104 Rh1 C6 73.09(18)
C7 P1 C9 105.06(19)
C7 P1 C12 103.74(17)
C9 P1 C12 103.60(18)
C7 P1 Rh1 111.82(13)
C9 P1 Rh1 113.51(13)
C12 P1 Rh1 117.83(12)
C8 P2 C15 105.7(2)
C8 P2 C18 103.93(16)
C15 P2 C18 103.45(17)
C8 P2 Rh1 111.05(13)
C15 P2 Rh1 113.83(13)
C18 P2 Rh1 117.72(11)
F1A C1 C2 123.3(3)
F1A C1 C6 116.7(3)
C2 C1 C6 120.0
F1A C1 Rh1 128.5(2)
C2 C1 Rh1 71.62(13)
C6 C1 Rh1 72.81(12)
C3 C2 C1 120.0
C3 C2 Rh1 71.38(11)
C1 C2 Rh1 73.83(12)
C4 C3 C2 120.0
C4 C3 Rh1 72.38(12)
C2 C3 Rh1 73.63(10)
C3 C4 C5 120.0
C3 C4 Rh1 72.39(13)
C5 C4 Rh1 73.62(12)
C4 C5 C6 120.0
C4 C5 Rh1 71.38(12)
C6 C5 Rh1 73.83(10)
C5 C6 C1 120.0
C5 C6 Rh1 71.60(11)
C1 C6 Rh1 72.83(12)
F1B C101 C102 120.4(4)
F1B C101 C106 119.6(4)
C102 C101 C106 120.0
F1B C101 Rh1 126.1(3)
C102 C101 Rh1 74.0(3)
C106 C101 Rh1 71.8(3)
C103 C102 C101 120.0
C103 C102 Rh1 73.6(2)
C101 C102 Rh1 71.2(2)
C102 C103 C104 120.0
C102 C103 Rh1 72.0(2)
C104 C103 Rh1 72.3(2)
C105 C104 C103 120.0
C105 C104 Rh1 71.3(3)
C103 C104 Rh1 73.4(3)
C104 C105 C106 120.0
C104 C105 Rh1 74.0(2)
C106 C105 Rh1 71.6(2)
C105 C106 C101 120.0
C105 C106 Rh1 73.2(2)
C101 C106 Rh1 73.0(2)
C8 C7 P1 110.5(2)
C7 C8 P2 111.0(2)
C10 C9 C11 110.4(3)
C10 C9 P1 111.3(3)
C11 C9 P1 113.8(3)
C13 C12 C14 110.7(3)
C13 C12 P1 112.9(3)
C14 C12 P1 111.7(3)
C16 C15 C17 109.6(4)
C16 C15 P2 111.0(3)
C17 C15 P2 112.9(3)
C19 C18 C20 109.8(3)
C19 C18 P2 112.9(2)
C20 C18 P2 111.1(3)
C225 B200 C209 113.7(2)
C225 B200 C217 103.9(2)
C209 B200 C217 111.6(2)
C225 B200 C201 112.3(2)
C209 B200 C201 103.8(2)
C217 B200 C201 111.8(2)
C202 C201 C206 116.0(3)
C202 C201 B200 124.0(2)
C206 C201 B200 119.8(2)
C203 C202 C201 121.8(3)
C204 C203 C202 120.9(3)
C204 C203 C207 119.6(3)
C202 C203 C207 119.5(3)
C203 C204 C205 118.5(3)
C204 C205 C206 120.5(3)
C204 C205 C208 120.9(3)
C206 C205 C208 118.6(3)
C205 C206 C201 122.3(3)
F2 C207 F104 45.5(6)
F2 C207 F4 112.4(4)
F104 C207 F4 130.7(5)
F2 C207 F102 127.8(5)
F104 C207 F102 108.9(6)
F4 C207 F102 42.5(6)
F2 C207 F3 103.6(3)
F104 C207 F3 59.7(6)
F4 C207 F3 102.9(4)
F102 C207 F3 61.3(6)
F2 C207 F103 59.0(5)
F104 C207 F103 101.8(6)
F4 C207 F103 61.7(5)
F102 C207 F103 100.4(5)
F3 C207 F103 141.4(4)
F2 C207 C203 115.0(3)
F104 C207 C203 116.2(5)
F4 C207 C203 113.1(3)
F102 C207 C203 117.2(5)
F3 C207 C203 108.6(3)
F103 C207 C203 110.0(4)
F106 C208 F6 126.7(6)
F106 C208 F5 57.8(7)
F6 C208 F5 109.1(4)
F106 C208 F105 109.6(6)
F6 C208 F105 34.4(5)
F5 C208 F105 129.6(5)
F106 C208 F7 45.8(8)
F6 C208 F7 103.5(4)
F5 C208 F7 102.0(4)
F105 C208 F7 72.3(7)
F106 C208 F107 106.5(5)
F6 C208 F107 67.6(5)
F5 C208 F107 51.2(5)
F105 C208 F107 100.8(5)
F7 C208 F107 139.8(5)
F106 C208 C205 117.2(4)
F6 C208 C205 114.7(3)
F5 C208 C205 115.2(3)
F105 C208 C205 113.2(4)
F7 C208 C205 111.0(3)
F107 C208 C205 108.0(4)
C210 C209 C214 115.5(3)
C210 C209 B200 119.4(3)
C214 C209 B200 125.0(2)
C211 C210 C209 122.9(3)
C212 C211 C210 120.5(3)
C212 C211 C215 120.3(3)
C210 C211 C215 119.2(3)
C211 C212 C213 118.1(3)
C212 C213 C214 121.1(3)
C212 C213 C216 118.1(3)
C214 C213 C216 120.8(3)
C213 C214 C209 121.9(3)
F9 C215 F8 108.4(4)
F9 C215 F10 105.4(3)
F8 C215 F10 104.5(4)
F9 C215 C211 112.7(3)
F8 C215 C211 112.6(3)
F10 C215 C211 112.8(3)
F12 C216 F11 106.1(3)
F12 C216 F13 107.1(3)
F11 C216 F13 103.9(3)
F12 C216 C213 112.6(3)
F11 C216 C213 113.3(3)
F13 C216 C213 113.1(3)
C222 C217 C218 115.7(3)
C222 C217 B200 123.9(3)
C218 C217 B200 120.1(2)
C219 C218 C217 122.5(3)
C218 C219 C220 120.4(3)
C218 C219 C223 120.6(3)
C220 C219 C223 119.0(3)
C221 C220 C219 117.9(3)
C220 C221 C222 121.2(3)
C220 C221 C224 120.6(3)
C222 C221 C224 118.1(3)
C221 C222 C217 122.3(3)
F16 C223 F14 107.5(4)
F16 C223 F15 106.0(4)
F14 C223 F15 102.6(3)
F16 C223 C219 112.9(3)
F14 C223 C219 114.2(3)
F15 C223 C219 112.8(3)
F19 C224 F17 106.7(3)
F19 C224 F18 106.4(3)
F17 C224 F18 105.9(3)
F19 C224 C221 113.0(3)
F17 C224 C221 113.1(3)
F18 C224 C221 111.2(3)
C226 C225 C230 115.7(3)
C226 C225 B200 123.6(3)
C230 C225 B200 120.3(2)
C227 C226 C225 122.1(3)
C228 C227 C226 121.1(3)
C228 C227 C231 120.5(3)
C226 C227 C231 118.4(3)
C227 C228 C229 118.0(3)
C228 C229 C230 120.7(3)
C228 C229 C232 119.3(3)
C230 C229 C232 120.0(3)
C229 C230 C225 122.4(3)
F20 C231 F21 105.9(3)
F20 C231 F22 105.8(3)
F21 C231 F22 106.5(3)
F20 C231 C227 113.4(3)
F21 C231 C227 111.9(3)
F22 C231 C227 112.7(3)
F25 C232 F23 108.0(3)
F25 C232 F24 104.8(3)
F23 C232 F24 104.3(3)
F25 C232 C229 113.8(3)
F23 C232 C229 113.0(3)
F24 C232 C229 112.2(3)

loop_
_geom_bond_atom_site_label_1
_geom_bond_atom_site_label_2
_geom_bond_distance
Rh1 P1 2.2352(8)
Rh1 P2 2.2399(8)
Rh1 C106 2.291(8)
Rh1 C4 2.297(4)
Rh1 C3 2.297(4)
Rh1 C101 2.305(6)
Rh1 C105 2.312(8)
Rh1 C5 2.325(4)
Rh1 C2 2.325(4)
Rh1 C102 2.340(7)
Rh1 C104 2.347(7)
Rh1 C6 2.353(3)
P1 C7 1.834(4)
P1 C9 1.846(4)
P1 C12 1.852(3)
P2 C8 1.844(4)
P2 C15 1.847(4)
P2 C18 1.854(3)
F1A C1 1.284(5)
C1 C2 1.3900
C1 C6 1.3900
C2 C3 1.3900
C3 C4 1.3900
C4 C5 1.3900
C5 C6 1.3900
F1B C101 1.275(7)
C101 C102 1.3900
C101 C106 1.3900
C102 C103 1.3900
C103 C104 1.3900
C104 C105 1.3900
C105 C106 1.3900
C7 C8 1.524(6)
C9 C10 1.533(6)
C9 C11 1.543(6)
C12 C13 1.519(6)
C12 C14 1.519(6)
C15 C16 1.542(5)
C15 C17 1.546(6)
C18 C19 1.514(5)
C18 C20 1.526(5)
B200 C225 1.632(4)
B200 C209 1.632(4)
B200 C217 1.637(4)
B200 C201 1.643(4)
C201 C202 1.397(4)
C201 C206 1.400(4)
C202 C203 1.391(4)
C203 C204 1.378(4)
C203 C207 1.499(4)
C204 C205 1.385(4)
C205 C206 1.386(4)
C205 C208 1.497(4)
C207 F2 1.279(4)
C207 F104 1.281(6)
C207 F4 1.287(4)
C207 F102 1.292(6)
C207 F3 1.384(4)
C207 F103 1.398(6)
C208 F106 1.245(5)
C208 F6 1.282(5)
C208 F5 1.296(4)
C208 F105 1.300(6)
C208 F7 1.352(4)
C208 F107 1.357(6)
C209 C210 1.400(4)
C209 C214 1.402(4)
C210 C211 1.388(4)
C211 C212 1.382(5)
C211 C215 1.495(5)
C212 C213 1.389(4)
C213 C214 1.394(4)
C213 C216 1.492(4)
C215 F9 1.298(5)
C215 F8 1.316(5)
C215 F10 1.326(5)
C216 F12 1.315(4)
C216 F11 1.325(4)
C216 F13 1.343(5)
C217 C222 1.395(4)
C217 C218 1.402(4)
C218 C219 1.388(4)
C219 C220 1.401(4)
C219 C223 1.486(5)
C220 C221 1.379(5)
C221 C222 1.389(4)
C221 C224 1.502(4)
C223 F16 1.294(4)
C223 F14 1.324(4)
C223 F15 1.331(4)
C224 F19 1.325(4)
C224 F17 1.337(4)
C224 F18 1.340(4)
C225 C226 1.401(4)
C225 C230 1.403(4)
C226 C227 1.391(4)
C227 C228 1.387(5)
C227 C231 1.497(4)
C228 C229 1.388(4)
C229 C230 1.390(4)
C229 C232 1.491(4)
C231 F20 1.321(4)
C231 F21 1.324(4)
C231 F22 1.331(4)
C232 F25 1.319(4)
C232 F23 1.331(4)
C232 F24 1.335(4)
